data_4116439
loop_
_publ_author_name
'Wim T. Klooster'
'Thomas F. Koetzle'
'Per E. M. Siegbahn'
'Thomas B. Richardson'
'Robert H. Crabtree'

_publ_contact_author
;     Crabtree, R. H.
      Chemistry Department
      Yale University
      New Haven, CT 06511
      USA
;
_publ_contact_author_email robert.crabtree@yale.edu
_publ_contact_author_fax '203 432 6144'
_publ_contact_author_phone '203 432 3925'
_publ_section_title
;
 Study of the N-H...H-B Dihydrogen Bond Including the Crystal Structure of
 BH3NH3 by Neutron Diffraction
;
_journal_name_full 'Journal of the American Chemical Society'
_journal_page_first 6337
_journal_page_last 6343
_journal_paper_doi 10.1021/ja9825332
_journal_volume 121
_journal_year 1999
_chemical_formula_sum 'B H6 N'
_chemical_formula_weight 30.876
_chemical_name_systematic 'borane ammonia'
_space_group_IT_number 31
_symmetry_cell_setting orthorhombic
_symmetry_space_group_name_Hall 'P 2ac -2'
_symmetry_space_group_name_H-M 'P m n 21'
_cell_angle_alpha 90.0
_cell_angle_beta 90.0
_cell_angle_gamma 90.0
_cell_formula_units_Z 2
_cell_length_a 5.395(2)
_cell_length_b 4.887(2)
_cell_length_c 4.986(2)
_cell_measurement_reflns_used 32
_cell_measurement_temperature 200
_cell_measurement_theta_max 27
_cell_measurement_theta_min 20
_cell_volume 131.46(9)
_computing_cell_refinement local
_computing_data_collection local
_computing_data_reduction local
_computing_structure_refinement UPALS
_diffrn_ambient_temperature 200
_diffrn_measurement_device 'beamline H6M, HFBR'
_diffrn_measurement_method \q/2\q
_diffrn_radiation_monochromator 'Be (002)'
_diffrn_radiation_probe neutron
_diffrn_radiation_source reactor
_diffrn_radiation_type neutron
_diffrn_radiation_wavelength 1.0462
_diffrn_reflns_av_R_equivalents 0.0641
_diffrn_reflns_limit_h_max 7
_diffrn_reflns_limit_h_min 0
_diffrn_reflns_limit_k_max 6
_diffrn_reflns_limit_k_min 0
_diffrn_reflns_limit_l_max 6
_diffrn_reflns_limit_l_min 0
_diffrn_reflns_number 548
_diffrn_reflns_theta_max 45
_diffrn_reflns_theta_min 3
_diffrn_standards_decay_% 0
_diffrn_standards_interval_count 100
_diffrn_standards_number 2
_exptl_absorpt_coefficient_mu 10.369
_exptl_absorpt_correction_T_max 0.632
_exptl_absorpt_correction_T_min 0.473
_exptl_absorpt_correction_type analytical
_exptl_crystal_colour colorless
_exptl_crystal_density_diffrn 0.780
_exptl_crystal_density_meas yes
_exptl_crystal_density_method calculated
_exptl_crystal_description box
_exptl_crystal_size_max 1.5
_exptl_crystal_size_mid 0.66
_exptl_crystal_size_min 0.46
_refine_diff_density_max '5 % of maximum'
_refine_diff_density_min '5 % of maximum'
_refine_ls_goodness_of_fit_all 1.0467
_refine_ls_goodness_of_fit_obs 1.0158
_refine_ls_hydrogen_treatment ref
_refine_ls_matrix_type full
_refine_ls_number_constraints 0
_refine_ls_number_parameters 42
_refine_ls_number_reflns 207
_refine_ls_number_restraints 0
_refine_ls_R_factor_all 0.2833
_refine_ls_R_factor_obs 0.1664
_refine_ls_shift/esd_max .1
_refine_ls_structure_factor_coef Fsqd
_refine_ls_weighting_details 'w = 1/(s^2(F))'
_refine_ls_weighting_scheme calc
_refine_ls_wR_factor_all 0.1602
_refine_ls_wR_factor_obs 0.1093
_reflns_number_observed 206
_reflns_number_total 548
_reflns_observed_criterion >3sigma
_cod_data_source_file ja9825332.cif
_cod_data_source_block AmmBo
_cod_depositor_comments
;
The following automatic conversions were performed:

'_refine_ls_weighting_scheme' value '1/(s^2(F))' was changed to
'calc'. New tag '_refine_ls_weighting_details' was created. The value
of the new tag was set to 'w = 1/(s^2(F))'.

Automatic conversion script
Id: cif_fix_values 3143 2015-03-26 13:38:13Z robertas 
;
_cod_original_cell_volume 131.5(16)
_cod_original_formula_sum 'H6 N B'
_cod_database_code 4116439

loop_
_symmetry_equiv_pos_as_xyz
x,y,z
1/2-x,-y,1/2+z
1/2+x,-y,1/2+z
-x,y,z

loop_
_atom_site_aniso_label
_atom_site_aniso_U_11
_atom_site_aniso_U_22
_atom_site_aniso_U_33
_atom_site_aniso_U_12
_atom_site_aniso_U_13
_atom_site_aniso_U_23
N 0.037(5) 0.036(5) 0.026(4) 0.000 0.000 -0.007(5)
H1 0.112(22) 0.058(18) 0.129(44) 0.000 0.000 -0.027(30)
H2 0.089(15) 0.177(31) 0.017(6) 0.082(22) 0.005(10) 0.004(11)
B 0.038(8) 0.032(9) 0.040(8) 0.000 0.000 -0.012(7)
H3 0.047(13) 0.094(19) 0.014(11) 0.000 0.000 -0.012(13)
H4 0.115(15) 0.117(15) 0.025(8) -0.073(15) 0.023(9) -0.012(12)

loop_
_atom_site_label
_atom_site_fract_x
_atom_site_fract_y
_atom_site_fract_z
_atom_site_U_iso_or_equiv
_atom_site_thermal_displace_type
N 0.000 0.235(2) 0.314(4) 0.029(5) Uij
H1 0.000 0.453(7) 0.341(15) 0.08(3) Uij
H2 0.140(4) 0.148(5) 0.397(6) 0.15(2) Uij
B 0.000 0.185(3) 0.000 0.029(7) Uij
H3 0.000 -0.043(6) -0.060(6) 0.04(1) Uij
H4 0.185(5) 0.264(6) -0.100(5) 0.04(2) Uij

loop_
_atom_type_symbol
_atom_type_description
_atom_type_scat_source
H -3.7406 International_Tables_Vol_C
B 5.30 International_Tables_Vol_C
N 9.36 International_Tables_Vol_C

loop_
_geom_angle_atom_site_label_1
_geom_angle_atom_site_label_2
_geom_angle_atom_site_label_3
_geom_angle
_geom_angle_site_symmetry_3
_geom_angle_publ_flag
B N H1 106.(4) . yes
B N H2 111.(2) . yes
H1 N H2 113.(3) . yes
H2 N H2 104.(3) 4 yes
N B H3 114.(2) . yes
N B H4 112.(1) . yes
H3 B H4 102.(2) . yes
H4 B H4 116.(3) 4 yes

loop_
_geom_bond_atom_site_label_1
_geom_bond_atom_site_label_2
_geom_bond_distance
_geom_bond_publ_flag
N B 1.58(2) yes
N H1 1.07(4) yes
N H2 0.96(3) yes
B H3 1.15(3) yes
B H4 1.18(3) yes

loop_
_cod_changelog_entry_id
_cod_changelog_entry_author
_cod_changelog_entry_date
_cod_changelog_entry_text
1 'Vaitkus, Antanas' 2023-03-28T16:50:00+03:00
;
 Changed the '_refine_ls_structure_factor_coef' data item value from
 'F2' to 'Fsqd' after consulting the original publication.
;
